data_7222967
loop_
_publ_author_name
'Li, Yunwu'
'Ma, huiyan'
'Wang, Suna'
'Xu, Jian'
'Li, Da-Cheng'
'Dou, Jianmin'
'Bu, Xian-He'

_publ_section_title
;
 Structure modulation in zinc-ditetrazolate coordination polymers by in
 situ ligand synthesis
;
_journal_name_full 'RSC Adv.'
_journal_paper_doi 10.1039/C5RA15576B
_journal_year 2015
_chemical_formula_sum 'C18 H14 N10 O Zn'
_chemical_formula_weight 451.78
_chemical_name_systematic
; 
 ? 
;
_space_group_IT_number 15
_symmetry_cell_setting monoclinic
_symmetry_space_group_name_Hall '-C 2yc'
_symmetry_space_group_name_H-M 'C 1 2/c 1'
_atom_sites_solution_hydrogens geom
_atom_sites_solution_primary direct
_atom_sites_solution_secondary difmap
_audit_creation_method SHELXL-97
_audit_update_record
;
2015-06-17 deposited with the CCDC.
2015-10-14 downloaded from the CCDC.
;
_cell_angle_alpha 90.00
_cell_angle_beta 117.55(3)
_cell_angle_gamma 90.00
_cell_formula_units_Z 8
_cell_length_a 20.622(8)
_cell_length_b 9.858(2)
_cell_length_c 19.482(4)
_cell_measurement_temperature 293(2)
_cell_volume 3511(2)
_computing_cell_refinement 'CrystalClear (Rigaku/MSC Inc., 2005)'
_computing_data_collection 'CrystalClear (Rigaku/MSC Inc., 2005)'
_computing_data_reduction 'CrystalClear (Rigaku/MSC Inc., 2005)'
_computing_molecular_graphics 'Bruker SHELXTL'
_computing_publication_material 'Bruker SHELXTL'
_computing_structure_refinement 'SHELXL-97 (Sheldrick, 1997)'
_computing_structure_solution 'SHELXS-97 (Sheldrick, 1990)'
_diffrn_ambient_temperature 293(2)
_diffrn_measured_fraction_theta_full 0.998
_diffrn_measured_fraction_theta_max 0.998
_diffrn_measurement_device_type 'Bruker Apex CCD area-detector'
_diffrn_measurement_method 'phi and omega scans'
_diffrn_radiation_monochromator graphite
_diffrn_radiation_source 'fine-focus sealed tube'
_diffrn_radiation_type MoK\a
_diffrn_radiation_wavelength 0.71073
_diffrn_reflns_av_R_equivalents 0.0637
_diffrn_reflns_av_sigmaI/netI 0.0462
_diffrn_reflns_limit_h_max 24
_diffrn_reflns_limit_h_min -24
_diffrn_reflns_limit_k_max 11
_diffrn_reflns_limit_k_min -11
_diffrn_reflns_limit_l_max 23
_diffrn_reflns_limit_l_min -23
_diffrn_reflns_number 14819
_diffrn_reflns_theta_full 25.00
_diffrn_reflns_theta_max 25.00
_diffrn_reflns_theta_min 3.63
_exptl_absorpt_coefficient_mu 1.436
_exptl_absorpt_correction_T_max 0.7821
_exptl_absorpt_correction_T_min 0.7621
_exptl_absorpt_correction_type multi-scan
_exptl_crystal_colour colourless
_exptl_crystal_density_diffrn 1.709
_exptl_crystal_density_method 'not measured'
_exptl_crystal_description block
_exptl_crystal_F_000 1839
_exptl_crystal_size_max 0.20
_exptl_crystal_size_mid 0.18
_exptl_crystal_size_min 0.18
_refine_diff_density_max 0.831
_refine_diff_density_min -0.505
_refine_diff_density_rms 0.079
_refine_ls_extinction_method none
_refine_ls_goodness_of_fit_ref 1.138
_refine_ls_hydrogen_treatment mixed
_refine_ls_matrix_type full
_refine_ls_number_parameters 279
_refine_ls_number_reflns 3092
_refine_ls_number_restraints 2
_refine_ls_restrained_S_all 1.138
_refine_ls_R_factor_all 0.0702
_refine_ls_R_factor_gt 0.0533
_refine_ls_shift/su_max 0.000
_refine_ls_shift/su_mean 0.000
_refine_ls_structure_factor_coef Fsqd
_refine_ls_weighting_details 'calc w=1/[\s^2^(Fo^2^)+(0.0286P)^2^+14.0949P] where P=(Fo^2^+2Fc^2^)/3'
_refine_ls_weighting_scheme calc
_refine_ls_wR_factor_gt 0.0947
_refine_ls_wR_factor_ref 0.0997
_reflns_number_gt 2585
_reflns_number_total 3092
_reflns_threshold_expression >2sigma(I)
_cod_data_source_file c5ra15576b2.cif
_cod_data_source_block 1
_cod_depositor_comments
;
The following automatic conversions were performed:

'_symmetry_cell_setting' value 'Monoclinic' changed to 'monoclinic'
according to
/usr/data/users/saulius/crontab/automatic-downloads/rss-feeds/RSC/lib/dictionaries/cif_core.dic
dictionary named 'cif_core.dic' version 2.4.2 from 2011-04-26.

Automatic conversion script
Id: cif_fix_values 3271 2015-04-21 07:52:19Z andrius 
;
_cod_original_cell_volume 3511.4(17)
_cod_original_sg_symbol_H-M C2/c
_cod_database_code 7222967

loop_
_symmetry_equiv_pos_as_xyz
'x, y, z'
'-x, y, -z+1/2'
'x+1/2, y+1/2, z'
'-x+1/2, y+1/2, -z+1/2'
'-x, -y, -z'
'x, -y, z-1/2'
'-x+1/2, -y+1/2, -z'
'x+1/2, -y+1/2, z-1/2'

loop_
_atom_site_label
_atom_site_type_symbol
_atom_site_fract_x
_atom_site_fract_y
_atom_site_fract_z
_atom_site_U_iso_or_equiv
_atom_site_adp_type
_atom_site_occupancy
_atom_site_symmetry_multiplicity
_atom_site_calc_flag
_atom_site_refinement_flags
N6 N 0.45880(18) 0.9077(3) 0.41446(19) 0.0224(7) Uani 1 1 d .
N5 N 0.43338(18) 0.8293(3) 0.35076(19) 0.0246(8) Uani 1 1 d .
C8 C 0.3941(2) 0.7325(4) 0.3629(2) 0.0207(9) Uani 1 1 d .
N8 N 0.39351(18) 0.7491(3) 0.43071(19) 0.0237(8) Uani 1 1 d .
N10 N 0.89212(18) 0.4980(3) 0.07541(19) 0.0248(8) Uani 1 1 d .
C18 C 0.8951(2) 0.3815(5) 0.1109(3) 0.0350(11) Uani 1 1 d .
H18 H 0.9404 0.3398 0.1381 0.042 Uiso 1 1 calc R
C14 C 0.8260(2) 0.5525(5) 0.0360(3) 0.0325(11) Uani 1 1 d .
H14 H 0.8222 0.6331 0.0096 0.039 Uiso 1 1 calc R
C15 C 0.7627(2) 0.4977(4) 0.0317(3) 0.0318(11) Uani 1 1 d .
H15 H 0.7180 0.5407 0.0031 0.038 Uiso 1 1 calc R
N7 N 0.43499(17) 0.8594(3) 0.46175(18) 0.0219(8) Uani 1 1 d .
Zn1 Zn 0.48836(2) 0.10735(5) 0.08692(3) 0.02269(15) Uani 1 1 d .
O1W O 0.5554(2) 0.0755(4) 0.2125(2) 0.0446(9) Uani 1 1 d D
N1 N 0.4162(2) 0.2746(4) 0.1674(2) 0.0342(9) Uani 1 1 d .
N2 N 0.45006(19) 0.2806(4) 0.1220(2) 0.0301(9) Uani 1 1 d .
N3 N 0.4589(2) 0.4057(4) 0.1070(2) 0.0357(9) Uani 1 1 d .
N4 N 0.4307(2) 0.4873(4) 0.1416(2) 0.0361(9) Uani 1 1 d .
N9 N 0.58105(18) 0.2057(3) 0.08382(19) 0.0239(8) Uani 1 1 d .
C1 C 0.3677(2) 0.4548(4) 0.2209(2) 0.0239(9) Uani 1 1 d .
C2 C 0.3942(2) 0.5691(4) 0.2672(2) 0.0231(9) Uani 1 1 d .
H2 H 0.4351 0.6134 0.2697 0.028 Uiso 1 1 calc R
C3 C 0.3607(2) 0.6184(4) 0.3099(2) 0.0221(9) Uani 1 1 d .
C4 C 0.2987(2) 0.5527(4) 0.3050(2) 0.0259(10) Uani 1 1 d .
H4 H 0.2756 0.5848 0.3329 0.031 Uiso 1 1 calc R
C5 C 0.2721(2) 0.4393(4) 0.2581(2) 0.0299(10) Uani 1 1 d .
H5 H 0.2304 0.3960 0.2542 0.036 Uiso 1 1 calc R
C6 C 0.3063(2) 0.3900(4) 0.2172(2) 0.0315(10) Uani 1 1 d .
H6 H 0.2882 0.3128 0.1868 0.038 Uiso 1 1 calc R
C7 C 0.4047(2) 0.4050(4) 0.1768(2) 0.0255(9) Uani 1 1 d .
C9 C 0.5753(2) 0.3202(4) 0.0450(2) 0.0274(10) Uani 1 1 d .
H9 H 0.5301 0.3635 0.0214 0.033 Uiso 1 1 calc R
C10 C 0.6329(2) 0.3778(4) 0.0381(2) 0.0277(10) Uani 1 1 d .
H10 H 0.6261 0.4585 0.0109 0.033 Uiso 1 1 calc R
C11 C 0.7007(2) 0.3161(4) 0.0713(2) 0.0208(9) Uani 1 1 d .
C12 C 0.7065(2) 0.1961(4) 0.1113(2) 0.0263(10) Uani 1 1 d .
H12 H 0.7507 0.1493 0.1341 0.032 Uiso 1 1 calc R
C13 C 0.6465(2) 0.1468(4) 0.1169(2) 0.0274(10) Uani 1 1 d .
H13 H 0.6521 0.0680 0.1453 0.033 Uiso 1 1 calc R
C16 C 0.7666(2) 0.3768(4) 0.0706(2) 0.0229(9) Uani 1 1 d .
C17 C 0.8351(2) 0.3191(5) 0.1097(3) 0.0358(12) Uani 1 1 d .
H17 H 0.8406 0.2372 0.1355 0.043 Uiso 1 1 calc R
H2W H 0.546(3) 0.127(5) 0.242(3) 0.09(2) Uiso 1 1 d D
H1W H 0.574(4) -0.003(3) 0.225(4) 0.11(3) Uiso 1 1 d D

loop_
_atom_site_aniso_label
_atom_site_aniso_U_11
_atom_site_aniso_U_22
_atom_site_aniso_U_33
_atom_site_aniso_U_23
_atom_site_aniso_U_13
_atom_site_aniso_U_12
N6 0.0255(18) 0.0171(18) 0.0271(18) -0.0035(15) 0.0144(16) 0.0000(15)
N5 0.0294(19) 0.0208(18) 0.0260(19) -0.0038(16) 0.0149(17) -0.0007(16)
C8 0.019(2) 0.021(2) 0.021(2) -0.0002(17) 0.0082(18) 0.0050(17)
N8 0.0255(18) 0.0205(18) 0.0238(19) -0.0044(15) 0.0103(16) -0.0030(16)
N10 0.0243(19) 0.0244(19) 0.0295(19) -0.0010(16) 0.0156(17) -0.0042(16)
C18 0.024(2) 0.033(3) 0.050(3) 0.013(2) 0.019(2) 0.003(2)
C14 0.029(2) 0.030(2) 0.041(3) 0.012(2) 0.018(2) 0.000(2)
C15 0.019(2) 0.031(2) 0.043(3) 0.009(2) 0.013(2) 0.002(2)
N7 0.0214(17) 0.0215(19) 0.0241(18) -0.0015(15) 0.0115(16) 0.0027(15)
Zn1 0.0222(2) 0.0224(3) 0.0273(3) 0.0033(2) 0.0147(2) -0.0009(2)
O1W 0.071(3) 0.033(2) 0.036(2) -0.0009(16) 0.0297(19) 0.0129(19)
N1 0.045(2) 0.026(2) 0.040(2) -0.0048(18) 0.027(2) 0.0022(18)
N2 0.036(2) 0.025(2) 0.036(2) -0.0035(17) 0.0217(19) -0.0030(17)
N3 0.046(2) 0.028(2) 0.043(2) 0.0013(18) 0.029(2) 0.0008(19)
N4 0.049(2) 0.027(2) 0.043(2) -0.0003(18) 0.030(2) 0.0040(19)
N9 0.0233(18) 0.0219(19) 0.0271(19) 0.0027(16) 0.0121(16) -0.0019(16)
C1 0.028(2) 0.019(2) 0.024(2) 0.0022(18) 0.0119(19) 0.0036(19)
C2 0.026(2) 0.017(2) 0.025(2) -0.0001(17) 0.0108(19) -0.0004(18)
C3 0.027(2) 0.016(2) 0.021(2) 0.0011(18) 0.0096(18) 0.0004(18)
C4 0.032(2) 0.023(2) 0.026(2) 0.0029(19) 0.016(2) 0.0026(19)
C5 0.025(2) 0.026(2) 0.033(2) 0.003(2) 0.009(2) -0.0050(19)
C6 0.039(3) 0.023(2) 0.031(2) -0.007(2) 0.014(2) -0.005(2)
C7 0.029(2) 0.024(2) 0.023(2) -0.0037(19) 0.0120(19) 0.001(2)
C9 0.019(2) 0.027(2) 0.034(3) 0.005(2) 0.011(2) 0.0011(19)
C10 0.026(2) 0.027(2) 0.032(2) 0.010(2) 0.0145(19) 0.000(2)
C11 0.020(2) 0.024(2) 0.021(2) -0.0031(18) 0.0116(18) -0.0058(18)
C12 0.017(2) 0.027(2) 0.033(2) 0.003(2) 0.0100(19) -0.0007(18)
C13 0.024(2) 0.023(2) 0.033(2) 0.0058(19) 0.012(2) -0.0046(19)
C16 0.025(2) 0.024(2) 0.023(2) -0.0036(18) 0.0141(19) -0.0037(19)
C17 0.026(2) 0.032(3) 0.051(3) 0.019(2) 0.019(2) 0.000(2)

loop_
_atom_type_symbol
_atom_type_description
_atom_type_scat_dispersion_real
_atom_type_scat_dispersion_imag
_atom_type_scat_source
C C 0.0033 0.0016 'International Tables Vol C Tables 4.2.6.8 and 6.1.1.4'
H H 0.0000 0.0000 'International Tables Vol C Tables 4.2.6.8 and 6.1.1.4'
N N 0.0061 0.0033 'International Tables Vol C Tables 4.2.6.8 and 6.1.1.4'
O O 0.0106 0.0060 'International Tables Vol C Tables 4.2.6.8 and 6.1.1.4'
Zn Zn 0.2839 1.4301 'International Tables Vol C Tables 4.2.6.8 and 6.1.1.4'

loop_
_geom_angle_atom_site_label_1
_geom_angle_atom_site_label_2
_geom_angle_atom_site_label_3
_geom_angle
_geom_angle_site_symmetry_1
_geom_angle_site_symmetry_3
N7 N6 N5 109.0(3) . .
N7 N6 Zn1 131.4(2) . 2_665
N5 N6 Zn1 118.3(2) . 2_665
C8 N5 N6 104.8(3) . .
N8 C8 N5 111.7(3) . .
N8 C8 C3 125.0(4) . .
N5 C8 C3 123.2(3) . .
C8 N8 N7 104.4(3) . .
C18 N10 C14 116.0(4) . .
C18 N10 Zn1 123.6(3) . 3
C14 N10 Zn1 120.1(3) . 3
N10 C18 C17 123.7(4) . .
N10 C18 H18 118.2 . .
C17 C18 H18 118.2 . .
N10 C14 C15 124.5(4) . .
N10 C14 H14 117.8 . .
C15 C14 H14 117.8 . .
C14 C15 C16 119.2(4) . .
C14 C15 H15 120.4 . .
C16 C15 H15 120.4 . .
N6 N7 N8 110.1(3) . .
N6 N7 Zn1 124.6(2) . 6_566
N8 N7 Zn1 120.7(2) . 6_566
N2 Zn1 N9 96.50(13) . .
N2 Zn1 N10 88.53(13) . 3_445
N9 Zn1 N10 172.60(13) . 3_445
N2 Zn1 N7 99.66(13) . 6_565
N9 Zn1 N7 84.11(12) . 6_565
N10 Zn1 N7 89.70(13) 3_445 6_565
N2 Zn1 O1W 83.86(13) . .
N9 Zn1 O1W 89.22(14) . .
N10 Zn1 O1W 96.73(14) 3_445 .
N7 Zn1 O1W 172.77(13) 6_565 .
N2 Zn1 N6 163.63(13) . 2_645
N9 Zn1 N6 87.30(12) . 2_645
N10 Zn1 N6 89.38(12) 3_445 2_645
N7 Zn1 N6 96.57(12) 6_565 2_645
O1W Zn1 N6 80.27(12) . 2_645
Zn1 O1W H2W 116(4) . .
Zn1 O1W H1W 115(5) . .
H2W O1W H1W 125(6) . .
C7 N1 N2 103.0(3) . .
N3 N2 N1 110.8(3) . .
N3 N2 Zn1 125.4(3) . .
N1 N2 Zn1 123.7(3) . .
N2 N3 N4 108.5(3) . .
C7 N4 N3 105.4(3) . .
C13 N9 C9 116.6(3) . .
C13 N9 Zn1 120.1(3) . .
C9 N9 Zn1 123.1(3) . .
C2 C1 C6 119.0(4) . .
C2 C1 C7 119.6(4) . .
C6 C1 C7 121.4(4) . .
C1 C2 C3 121.0(4) . .
C1 C2 H2 119.5 . .
C3 C2 H2 119.5 . .
C2 C3 C4 119.2(4) . .
C2 C3 C8 119.2(4) . .
C4 C3 C8 121.5(4) . .
C5 C4 C3 119.4(4) . .
C5 C4 H4 120.3 . .
C3 C4 H4 120.3 . .
C6 C5 C4 120.9(4) . .
C6 C5 H5 119.6 . .
C4 C5 H5 119.6 . .
C5 C6 C1 120.4(4) . .
C5 C6 H6 119.8 . .
C1 C6 H6 119.8 . .
N4 C7 N1 112.2(4) . .
N4 C7 C1 122.7(4) . .
N1 C7 C1 125.1(4) . .
N9 C9 C10 123.3(4) . .
N9 C9 H9 118.3 . .
C10 C9 H9 118.3 . .
C9 C10 C11 120.3(4) . .
C9 C10 H10 119.8 . .
C11 C10 H10 119.8 . .
C10 C11 C12 116.4(4) . .
C10 C11 C16 123.2(4) . .
C12 C11 C16 120.2(4) . .
C13 C12 C11 119.7(4) . .
C13 C12 H12 120.2 . .
C11 C12 H12 120.2 . .
N9 C13 C12 123.7(4) . .
N9 C13 H13 118.2 . .
C12 C13 H13 118.2 . .
C17 C16 C15 116.0(4) . .
C17 C16 C11 122.3(4) . .
C15 C16 C11 121.7(4) . .
C18 C17 C16 120.6(4) . .
C18 C17 H17 119.7 . .
C16 C17 H17 119.7 . .

loop_
_geom_bond_atom_site_label_1
_geom_bond_atom_site_label_2
_geom_bond_distance
_geom_bond_site_symmetry_2
N6 N7 1.317(4) .
N6 N5 1.345(4) .
N6 Zn1 2.256(3) 2_665
N5 C8 1.341(5) .
C8 N8 1.337(5) .
C8 C3 1.466(5) .
N8 N7 1.342(4) .
N10 C18 1.327(5) .
N10 C14 1.330(5) .
N10 Zn1 2.177(3) 3
C18 C17 1.373(6) .
C18 H18 0.9300 .
C14 C15 1.377(6) .
C14 H14 0.9300 .
C15 C16 1.395(6) .
C15 H15 0.9300 .
N7 Zn1 2.187(3) 6_566
Zn1 N2 2.122(3) .
Zn1 N9 2.169(3) .
Zn1 N10 2.177(3) 3_445
Zn1 N7 2.187(3) 6_565
Zn1 O1W 2.207(4) .
Zn1 N6 2.256(3) 2_645
O1W H2W 0.850(10) .
O1W H1W 0.847(10) .
N1 C7 1.335(5) .
N1 N2 1.360(5) .
N2 N3 1.300(5) .
N3 N4 1.343(5) .
N4 C7 1.326(5) .
N9 C13 1.330(5) .
N9 C9 1.334(5) .
C1 C2 1.387(5) .
C1 C6 1.389(6) .
C1 C7 1.473(5) .
C2 C3 1.393(5) .
C2 H2 0.9300 .
C3 C4 1.395(6) .
C4 C5 1.387(6) .
C4 H4 0.9300 .
C5 C6 1.375(6) .
C5 H5 0.9300 .
C6 H6 0.9300 .
C9 C10 1.379(5) .
C9 H9 0.9300 .
C10 C11 1.380(5) .
C10 H10 0.9300 .
C11 C12 1.390(6) .
C11 C16 1.491(5) .
C12 C13 1.381(5) .
C12 H12 0.9300 .
C13 H13 0.9300 .
C16 C17 1.380(6) .
C17 H17 0.9300 .
